data_7061559
loop_
_publ_author_name
'Chai, Juan'
'Yuan, Luohao'
'Wang, Shiwei'
'Li, Tong'
'Wu, Mingxue'
'Huang, Zhiwei'
'Yin, Hongfeng'

_publ_section_title
;
 A series of novel Cu-based MOFs: syntheses, structural diversity,
 catalytic properties and mimic peroxidase activity for colorimetric
 detection of H2O2
;
_journal_issue 25
_journal_name_full 'New Journal of Chemistry'
_journal_page_first 12372
_journal_page_last 12380
_journal_paper_doi 10.1039/D2NJ01981G
_journal_volume 46
_journal_year 2022
_chemical_formula_moiety 'C56 H40.484 Cu8 N5 O37.242, 0.758(H2 O), 4.2[C3H7NO]'
_chemical_formula_sum 'C56 H42 Cu8 N5 O38'
_chemical_formula_weight 1901.334
_space_group_crystal_system monoclinic
_space_group_IT_number 15
_space_group_name_Hall '-C 2yc'
_space_group_name_H-M_alt 'C 1 2/c 1'
_symmetry_Int_Tables_number 15
_audit_creation_date 2022-05-24
_audit_creation_method
;
Olex2 1.3
(compiled 2020.11.12 svn.r5f609507 for OlexSys, GUI svn.r6408)
;
_audit_update_record
;
2022-05-24 deposited with the CCDC.	2022-05-25 downloaded from the CCDC.
;
_cell_angle_alpha 90
_cell_angle_beta 105.775(1)
_cell_angle_gamma 90
_cell_formula_units_Z 4
_cell_length_a 27.4616(7)
_cell_length_b 23.3296(6)
_cell_length_c 14.1872(4)
_cell_measurement_reflns_used 9483
_cell_measurement_temperature 289(2)
_cell_measurement_theta_max 68.554
_cell_measurement_theta_min 2.53
_cell_volume 8747.0(4)
_computing_cell_refinement 'SAINT V8.38A'
_computing_data_collection 'APEX3 (Bruker AXS LLC, 2020)'
_computing_data_reduction 'SAINT V8.38A'
_computing_molecular_graphics 'Olex2 1.3 (Dolomanov et al., 2009)'
_computing_publication_material 'Olex2 1.3 (Dolomanov et al., 2009)'
_computing_structure_refinement 'olex2.refine 1.3 (Bourhis et al., 2015)'
_computing_structure_solution 'SHELXT 2014/5 (Sheldrick, 2014)'
_diffrn_ambient_temperature 289.0
_diffrn_measured_fraction_theta_full 0.9980
_diffrn_measured_fraction_theta_max 0.9947
_diffrn_measurement_device_type 'Bruker APEX-II CCD'
_diffrn_measurement_method '\f and \w scans'
_diffrn_radiation_type 'Cu K\a'
_diffrn_radiation_wavelength 1.54178
_diffrn_reflns_av_R_equivalents 0.0502
_diffrn_reflns_av_unetI/netI 0.0333
_diffrn_reflns_Laue_measured_fraction_full 0.9980
_diffrn_reflns_Laue_measured_fraction_max 0.9947
_diffrn_reflns_limit_h_max 33
_diffrn_reflns_limit_h_min -33
_diffrn_reflns_limit_k_max 28
_diffrn_reflns_limit_k_min -28
_diffrn_reflns_limit_l_max 17
_diffrn_reflns_limit_l_min -16
_diffrn_reflns_number 46824
_diffrn_reflns_point_group_measured_fraction_full 0.9980
_diffrn_reflns_point_group_measured_fraction_max 0.9947
_diffrn_reflns_theta_full 67.6786
_diffrn_reflns_theta_max 68.55
_diffrn_reflns_theta_min 2.53
_exptl_absorpt_coefficient_mu 2.800
_exptl_absorpt_correction_T_max 0.7531
_exptl_absorpt_correction_T_min 0.5332
_exptl_absorpt_correction_type multi-scan
_exptl_absorpt_process_details
;
SADABS-2016/2 (Bruker,2016/2) was used for absorption correction.
wR2(int) was 0.1386 before and 0.0678 after correction.
The Ratio of minimum to maximum transmission is 0.7080.
The \l/2 correction factor is Not present.
;
_exptl_crystal_colour blue
_exptl_crystal_colour_primary blue
_exptl_crystal_density_diffrn 1.444
_exptl_crystal_description plate
_exptl_crystal_F_000 3745.298
_exptl_crystal_size_max 0.12
_exptl_crystal_size_mid 0.1
_exptl_crystal_size_min 0.09
_refine_diff_density_max 1.8180
_refine_diff_density_min -0.6413
_refine_diff_density_rms 0.1177
_refine_ls_d_res_high 0.8282
_refine_ls_d_res_low 17.4897
_refine_ls_goodness_of_fit_ref 1.0349
_refine_ls_hydrogen_treatment mixed
_refine_ls_matrix_type full
_refine_ls_number_constraints 48
_refine_ls_number_parameters 508
_refine_ls_number_reflns 8018
_refine_ls_number_restraints 522
_refine_ls_restrained_S_all 1.0007
_refine_ls_R_factor_all 0.0485
_refine_ls_R_factor_gt 0.0454
_refine_ls_shift/su_max 0.0007
_refine_ls_shift/su_mean 0.0000
_refine_ls_structure_factor_coef Fsqd
_refine_ls_weighting_details 'w=1/[\s^2^(Fo^2^)+(0.0858P)^2^+25.0777P] where P=(Fo^2^+2Fc^2^)/3'
_refine_ls_weighting_scheme calc
_refine_ls_wR_factor_gt 0.1337
_refine_ls_wR_factor_ref 0.1370
_reflns_Friedel_coverage 0.0
_reflns_limit_h_max 31
_reflns_limit_h_min -33
_reflns_limit_k_max 28
_reflns_limit_k_min 0
_reflns_limit_l_max 17
_reflns_limit_l_min 0
_reflns_number_gt 7344
_reflns_number_total 8018
_reflns_threshold_expression I>=2u(I)
_cod_data_source_file d2nj01981g2.cif
_cod_data_source_block 3
_cod_depositor_comments 'Adding full bibliography for 7061557--7061559.cif.'
_cod_original_sg_symbol_H-M 'C 2/c'
_cod_database_code 7061559
_olex2_refinement_description
;
1. Fixed Uiso
 At 1.2 times of:
  All C(H) groups, {H2Sa,H2Sb} of O2S, {H1Sa,H1Sb} of O1S, {H1Sc,H1Sd} of O1SA
 At 1.5 times of:
  All O(H) groups, {H4a,H4b} of O4, {H7Aa,H7Ab} of O7A, {H7a,H7b} of O7
2. Restrained distances
 H1Sc-H1Sd
 1.43 with sigma of 0.01
 O1SA-H1Sc = O1SA-H1Sd
 0.85 with sigma of 0.001
 H7Aa-H7Ab
 1.43 with sigma of 0.01
 O7A-H7Aa = O7A-H7Ab
 0.85 with sigma of 0.001
3. Uiso/Uaniso restraints and constraints
All non-hydrogen atoms have similar U: within 2A with sigma of 0.01 and sigma
for terminal atoms of 0.02 within 2A
Uanis(O1S) = Uanis(O1SA)
Uanis(O7) = Uanis(O7A)
4. Others
 Sof(O7A)=Sof(H7Aa)=Sof(H7Ab)=1-FVAR(1)
 Sof(O7)=Sof(H7a)=Sof(H7b)=FVAR(1)
 Sof(O1SA)=Sof(H1Sc)=Sof(H1Sd)=1-FVAR(2)
 Sof(O1S)=Sof(H1Sa)=Sof(H1Sb)=FVAR(2)
 Fixed Sof: O2S(0.5) H2Sa(0.5) H2Sb(0.5)
5.a Riding coordinates:
 O2S(H2Sa,H2Sb), O1S(H1Sa,H1Sb), O7A(H7Aa,H7Ab)
5.b Rotating group:
 O4(H4a,H4b), O7(H7a,H7b)
5.c Aromatic/amide H refined with riding coordinates:
 C4(H4), C5(H5), C10(H10), C11(H11), C13(H13), C17(H17), C18(H18), C19(H19),
 C22(H22), C25(H25), C26(H26), C30(H30)
5.d Idealised tetrahedral OH refined as rotating group:
 O2(H2)
;
_smtbx_masks_special_details
;
A solvent mask was calculated and 682 electrons were 
found in a volume of 2304\%A^3^ in 1 void per unit cell. 
This is consistent with the presence of 
4.2[C3H7NO] per Asymmetric Unit 
which account for 672 electrons 
per unit cell.
;
_smtbx_masks_void_probe_radius 1.2
_smtbx_masks_void_truncation_radius 1.2
_olex2_submission_special_instructions 'No special instructions were received'

loop_
_space_group_symop_id
_space_group_symop_operation_xyz
1 x,y,z
2 -x,y,-z+1/2
3 -x,-y,-z
4 x,-y,z-1/2
5 x+1/2,y+1/2,z
6 -x+1/2,y+1/2,-z+1/2
7 -x+1/2,-y+1/2,-z
8 x+1/2,-y+1/2,z-1/2

loop_
_atom_site_label
_atom_site_type_symbol
_atom_site_fract_x
_atom_site_fract_y
_atom_site_fract_z
_atom_site_U_iso_or_equiv
_atom_site_adp_type
_atom_site_occupancy
_atom_site_site_symmetry_order
_atom_site_refinement_flags_posn
_atom_site_refinement_flags_adp
_atom_site_refinement_flags_occupancy
_atom_site_disorder_group
Cu1 Cu 0.799290(17) 0.737650(15) -0.03629(3) 0.02367(13) Uani 1.000000 1 . U . .
O1 O 0.5 0.6970(3) 0.75 0.138(3) Uani 1.000000 2 S TU P .
N1 N 0.5 0.6443(2) 0.75 0.0710(15) Uani 1.000000 2 S TU P .
Cu2 Cu 0.785950(17) 0.680690(16) 0.18321(3) 0.02499(13) Uani 1.000000 1 . U . .
O2 O 0.52477(13) 0.73273(13) 0.5686(3) 0.0772(11) Uani 1.000000 1 . U . .
H2 H 0.4988(15) 0.7301(7) 0.524(4) 0.1158(16) Uiso 1.000000 1 GR . . .
N2 N 0.73252(9) 0.63440(10) 0.52979(17) 0.0246(5) Uani 1.000000 1 . U . .
C2 C 0.55729(12) 0.60243(14) 0.1548(2) 0.0346(7) Uani 1.000000 1 . U . .
Cu3 Cu 0.673480(15) 0.629620(17) 0.41104(3) 0.02385(12) Uani 1.000000 1 . U . .
O3 O 0.52211(16) 0.61791(15) 0.6994(3) 0.0788(10) Uani 1.000000 1 . U . .
N3 N 0.62018(10) 0.59211(10) 0.30706(17) 0.0275(5) Uani 1.000000 1 . U . .
Cu4 Cu 0.557740(17) 0.657990(19) 0.59263(3) 0.03184(14) Uani 1.000000 1 . U . .
O4 O 0.61556(10) 0.69332(11) 0.68568(19) 0.0484(6) Uani 1.000000 1 . U . .
H4a H 0.6233(10) 0.6754(11) 0.7428(10) 0.0726(9) Uiso 1.000000 1 GR . . .
H4b H 0.6083(5) 0.7282(7) 0.702(2) 0.0726(9) Uiso 1.000000 1 GR . . .
C4 C 0.53970(12) 0.54789(14) 0.1654(2) 0.0350(7) Uani 1.000000 1 . U . .
H4 H 0.51276(12) 0.53261(14) 0.1173(2) 0.0420(8) Uiso 1.000000 1 R . . .
O5 O 0.59495(8) 0.58498(9) 0.59991(15) 0.0310(5) Uani 1.000000 1 . U . .
C5 C 0.56256(12) 0.51630(13) 0.2481(2) 0.0313(6) Uani 1.000000 1 . U . .
H5 H 0.55142(12) 0.47933(13) 0.2553(2) 0.0375(8) Uiso 1.000000 1 R . . .
O6 O 0.62612(8) 0.62788(9) 0.49107(16) 0.0312(5) Uani 1.000000 1 . U . .
O2S O 0.8915(2) 0.7239(3) 0.0156(6) 0.0658(16) Uani 0.500000 1 . . . .
H2Sa H 0.9082(2) 0.7210(3) 0.0819(6) 0.0789(19) Uiso 0.500000 1 R . . .
H2Sb H 0.9097(2) 0.7217(3) -0.0309(6) 0.0789(19) Uiso 0.500000 1 R . . .
O1S O 0.87798(16) 0.69387(18) 0.2609(4) 0.0770(13) Uani 0.791(6) 1 . U . 1
H1Sa H 0.89611(16) 0.72102(18) 0.2364(4) 0.0924(15) Uiso 0.791(6) 1 R . . 1
H1Sb H 0.89425(16) 0.67168(18) 0.3148(4) 0.0924(15) Uiso 0.791(6) 1 R . . 1
O1SA O 0.9175(6) 0.6725(7) 0.2535(16) 0.0770(13) Uani 0.209(6) 1 D U . 2
H1Sc H 0.918(9) 0.670(14) 0.194(5) 0.0924(15) Uiso 0.209(6) 1 DR . . 2
H1Sd H 0.946(4) 0.674(13) 0.295(13) 0.0924(15) Uiso 0.209(6) 1 DR . . 2
C6 C 0.60199(11) 0.53969(12) 0.3202(2) 0.0251(6) Uani 1.000000 1 . U . .
C7 C 0.62602(11) 0.50572(12) 0.4108(2) 0.0250(6) Uani 1.000000 1 . U . .
O13 O 0.55092(14) 0.68783(15) 0.0619(3) 0.0862(13) Uani 1.000000 1 . U . .
C8 C 0.63350(11) 0.52554(12) 0.5077(2) 0.0258(6) Uani 1.000000 1 . U . .
O9 O 0.49024(10) 0.62316(12) 0.0186(2) 0.0524(7) Uani 1.000000 1 . U . .
C9 C 0.61739(11) 0.58337(12) 0.5339(2) 0.0262(6) Uani 1.000000 1 . U . .
O10 O 0.71742(8) 0.64190(9) 0.32623(15) 0.0300(4) Uani 1.000000 1 . U . .
C10 C 0.65327(12) 0.48826(13) 0.5858(2) 0.0306(6) Uani 1.000000 1 . U . .
H10 H 0.65835(12) 0.50148(13) 0.6496(2) 0.0367(7) Uiso 1.000000 1 R . . .
O11 O 0.78495(9) 0.62003(9) 0.27663(16) 0.0342(5) Uani 1.000000 1 . U . .
C11 C 0.63742(12) 0.44903(13) 0.3968(2) 0.0294(6) Uani 1.000000 1 . U . .
H11 H 0.63196(12) 0.43521(13) 0.3333(2) 0.0353(7) Uiso 1.000000 1 R . . .
O12 O 0.78766(10) 0.73827(9) 0.09125(15) 0.0313(5) Uani 1.000000 1 . U . .
H12 H 0.7941(17) 0.765(2) 0.117(3) 0.0470(7) Uiso 1.000000 1 R . . .
C12 C 0.65683(12) 0.41221(13) 0.4753(2) 0.0287(6) Uani 1.000000 1 . U . .
C13 C 0.59823(12) 0.62221(14) 0.2258(2) 0.0329(7) Uani 1.000000 1 . U . .
H13 H 0.61141(12) 0.65798(14) 0.2174(2) 0.0395(8) Uiso 1.000000 1 R . . .
O14 O 0.72704(9) 0.75956(8) 0.72869(14) 0.0299(5) Uani 1.000000 1 . U . .
C14 C 0.66746(13) 0.35089(13) 0.4561(2) 0.0333(7) Uani 1.000000 1 . U . .
O15 O 0.80332(9) 0.73476(9) 0.82542(15) 0.0317(5) Uani 1.000000 1 . U . .
C15 C 0.76701(12) 0.73019(11) 0.75027(19) 0.0247(6) Uani 1.000000 1 . U . .
O16 O 0.79285(10) 0.38300(9) 0.59808(15) 0.0347(5) Uani 1.000000 1 . U . .
C16 C 0.77081(12) 0.68404(12) 0.6788(2) 0.0249(6) Uani 1.000000 1 . U . .
O17 O 0.78868(11) 0.34596(9) 0.44985(16) 0.0401(6) Uani 1.000000 1 . U . .
C17 C 0.73222(12) 0.67635(12) 0.5937(2) 0.0278(6) Uani 1.000000 1 . U . .
H17 H 0.70491(12) 0.70148(12) 0.5805(2) 0.0334(7) Uiso 1.000000 1 R . . .
O18 O 0.66153(14) 0.33569(11) 0.37010(18) 0.0621(9) Uani 1.000000 1 . U . .
C18 C 0.81119(13) 0.64605(14) 0.6979(2) 0.0321(6) Uani 1.000000 1 . U . .
H18 H 0.83792(13) 0.65004(14) 0.7541(2) 0.0385(8) Uiso 1.000000 1 R . . .
O19 O 0.68342(10) 0.31969(9) 0.53149(16) 0.0367(5) Uani 1.000000 1 . U . .
C19 C 0.81118(12) 0.60223(13) 0.6325(2) 0.0300(6) Uani 1.000000 1 . U . .
H19 H 0.83795(12) 0.57638(13) 0.6446(2) 0.0360(7) Uiso 1.000000 1 R . . .
C20 C 0.77136(11) 0.59674(11) 0.54869(19) 0.0222(5) Uani 1.000000 1 . U . .
C21 C 0.76948(11) 0.54782(11) 0.48037(19) 0.0223(5) Uani 1.000000 1 . U . .
C22 C 0.77868(11) 0.49288(12) 0.52078(19) 0.0244(6) Uani 1.000000 1 . U . .
H22 H 0.78497(11) 0.48838(12) 0.58816(19) 0.0292(7) Uiso 1.000000 1 R . . .
C23 C 0.76168(11) 0.55393(12) 0.3787(2) 0.0245(6) Uani 1.000000 1 . U . .
C24 C 0.75423(12) 0.61004(12) 0.32523(19) 0.0250(6) Uani 1.000000 1 . U . .
C25 C 0.76207(14) 0.50547(13) 0.3213(2) 0.0340(7) Uani 1.000000 1 . U . .
H25 H 0.75732(14) 0.50960(13) 0.2542(2) 0.0408(8) Uiso 1.000000 1 R . . .
C26 C 0.76937(14) 0.45169(13) 0.3624(2) 0.0349(7) Uani 1.000000 1 . U . .
H26 H 0.76808(14) 0.41969(13) 0.3227(2) 0.0419(8) Uiso 1.000000 1 R . . .
C27 C 0.77867(12) 0.44504(12) 0.4631(2) 0.0260(6) Uani 1.000000 1 . U . .
C28 C 0.78741(12) 0.38604(12) 0.5074(2) 0.0270(6) Uani 1.000000 1 . U . .
C29 C 0.53138(14) 0.64150(16) 0.0710(3) 0.0428(8) Uani 1.000000 1 . U . .
C30 C 0.66541(12) 0.43233(13) 0.5705(2) 0.0311(6) Uani 1.000000 1 . U . .
H30 H 0.67920(12) 0.40834(13) 0.6233(2) 0.0373(8) Uiso 1.000000 1 R . . .
O7 O 0.64962(13) 0.72326(13) 0.3876(3) 0.0524(9) Uani 0.838(6) 1 . U . 1
H7a H 0.6503(19) 0.7516(6) 0.4366(3) 0.0786(13) Uiso 0.838(6) 1 GR . . 1
H7b H 0.6364(19) 0.7425(6) 0.3266(3) 0.0786(13) Uiso 0.838(6) 1 GR . . 1
O7A O 0.6297(7) 0.7603(7) 0.4239(14) 0.0524(9) Uani 0.162(6) 1 D U . 2
H7Aa H 0.6297(7) 0.7406(7) 0.4763(14) 0.0786(13) Uiso 0.162(6) 1 DR . . 2
H7Ab H 0.6252(7) 0.7453(7) 0.3743(14) 0.0786(13) Uiso 0.162(6) 1 DR . . 2

loop_
_atom_site_aniso_label
_atom_site_aniso_U_11
_atom_site_aniso_U_22
_atom_site_aniso_U_33
_atom_site_aniso_U_12
_atom_site_aniso_U_13
_atom_site_aniso_U_23
Cu1 0.0496(3) 0.0096(2) 0.0115(2) -0.00413(16) 0.00767(17) -0.00204(13)
O1 0.231(8) 0.058(3) 0.183(7) -0.000000 0.156(6) 0.000000
N1 0.105(4) 0.038(3) 0.096(4) -0.000000 0.072(3) 0.000000
Cu2 0.0479(3) 0.0122(2) 0.0168(2) -0.00132(16) 0.01205(18) -0.00028(14)
O2 0.069(2) 0.0407(16) 0.092(2) 0.0157(13) -0.0282(16) -0.0208(15)
N2 0.0344(12) 0.0172(11) 0.0204(11) 0.0019(9) 0.0042(9) -0.0033(8)
C2 0.0349(16) 0.0345(16) 0.0282(15) 0.0024(12) -0.0019(11) 0.0072(12)
Cu3 0.0305(2) 0.0199(2) 0.0192(2) 0.00012(15) 0.00340(16) -0.00041(15)
O3 0.113(3) 0.0510(17) 0.100(2) 0.0091(16) 0.077(2) 0.0025(16)
N3 0.0338(12) 0.0223(11) 0.0221(11) 0.0024(9) 0.0005(9) 0.0033(9)
Cu4 0.0353(3) 0.0274(3) 0.0273(2) 0.00219(18) -0.00098(19) -0.00828(17)
O4 0.0577(15) 0.0374(13) 0.0362(13) -0.0061(11) -0.0108(11) -0.0038(10)
C4 0.0346(15) 0.0339(16) 0.0292(15) -0.0021(12) -0.0039(11) 0.0019(12)
O5 0.0401(11) 0.0278(10) 0.0270(10) 0.0059(8) 0.0122(9) -0.0006(8)
C5 0.0364(16) 0.0238(14) 0.0290(14) -0.0020(11) 0.0009(11) 0.0021(11)
O6 0.0413(12) 0.0215(10) 0.0340(11) 0.0046(8) 0.0160(9) -0.0003(8)
O2S 0.053(3) 0.048(3) 0.091(4) -0.003(2) 0.010(2) 0.003(2)
O1S 0.059(2) 0.046(2) 0.113(3) 0.0006(15) 0.0012(18) -0.0208(19)
O1SA 0.059(2) 0.046(2) 0.113(3) 0.0006(15) 0.0012(18) -0.0208(19)
C6 0.0302(14) 0.0210(13) 0.0217(13) 0.0041(10) 0.0032(10) 0.0004(10)
C7 0.0294(14) 0.0211(13) 0.0226(13) 0.0033(10) 0.0039(10) 0.0026(10)
O13 0.076(2) 0.065(2) 0.082(2) -0.0319(17) -0.0405(18) 0.0462(18)
C8 0.0312(14) 0.0223(13) 0.0233(13) 0.0032(10) 0.0064(10) -0.0008(10)
O9 0.0450(14) 0.0464(15) 0.0473(15) -0.0085(11) -0.0188(11) 0.0208(12)
C9 0.0290(14) 0.0240(14) 0.0237(13) 0.0037(10) 0.0040(10) -0.0012(10)
O10 0.0402(11) 0.0233(10) 0.0269(10) 0.0039(8) 0.0100(8) 0.0088(8)
C10 0.0415(16) 0.0292(15) 0.0202(13) 0.0073(12) 0.0068(11) 0.0003(11)
O11 0.0586(14) 0.0211(10) 0.0306(11) 0.0084(9) 0.0249(10) 0.0078(8)
C11 0.0415(16) 0.0237(14) 0.0206(13) 0.0048(11) 0.0045(11) -0.0005(10)
O12 0.0612(14) 0.0156(10) 0.0183(10) -0.0096(9) 0.0129(9) -0.0023(7)
C12 0.0369(15) 0.0215(14) 0.0256(14) 0.0075(11) 0.0050(11) 0.0022(11)
C13 0.0367(16) 0.0265(15) 0.0302(15) 0.0015(11) -0.0002(12) 0.0081(11)
O14 0.0507(13) 0.0187(10) 0.0209(10) 0.0028(9) 0.0108(9) -0.0028(7)
C14 0.0471(18) 0.0215(14) 0.0263(15) 0.0087(12) 0.0017(12) 0.0014(11)
O15 0.0442(12) 0.0288(11) 0.0216(10) -0.0085(9) 0.0083(9) -0.0073(8)
C15 0.0432(16) 0.0147(12) 0.0175(13) -0.0054(11) 0.0104(11) -0.0011(10)
O16 0.0699(15) 0.0154(9) 0.0191(10) 0.0017(9) 0.0125(10) 0.0027(8)
C16 0.0404(15) 0.0165(12) 0.0178(12) -0.0021(10) 0.0079(10) -0.0014(10)
O17 0.0834(18) 0.0148(10) 0.0247(11) 0.0099(10) 0.0188(11) 0.0028(8)
C17 0.0380(15) 0.0200(13) 0.0243(13) 0.0034(11) 0.0066(11) -0.0051(10)
O18 0.115(3) 0.0311(13) 0.0240(12) 0.0308(15) -0.0092(13) -0.0022(10)
C18 0.0420(17) 0.0277(14) 0.0215(14) 0.0025(12) 0.0002(11) -0.0032(11)
O19 0.0634(15) 0.0228(11) 0.0232(10) 0.0132(10) 0.0104(10) 0.0065(8)
C19 0.0401(16) 0.0237(14) 0.0228(14) 0.0082(11) 0.0028(11) -0.0036(11)
C20 0.0355(14) 0.0143(12) 0.0173(12) 0.0018(10) 0.0080(10) 0.0006(9)
C21 0.0350(14) 0.0158(12) 0.0165(12) 0.0021(10) 0.0075(10) -0.0009(9)
C22 0.0389(15) 0.0186(13) 0.0155(12) 0.0022(10) 0.0074(10) 0.0024(10)
C23 0.0404(15) 0.0161(12) 0.0176(12) 0.0023(10) 0.0090(10) 0.0021(10)
C24 0.0420(15) 0.0173(12) 0.0156(12) -0.0003(10) 0.0078(10) -0.0010(10)
C25 0.068(2) 0.0187(13) 0.0166(13) 0.0052(12) 0.0142(12) 0.0020(10)
C26 0.069(2) 0.0160(13) 0.0226(14) 0.0044(12) 0.0174(13) -0.0017(10)
C27 0.0425(16) 0.0161(13) 0.0205(13) 0.0028(10) 0.0105(11) 0.0014(10)
C28 0.0436(16) 0.0164(13) 0.0221(13) 0.0028(11) 0.0106(11) 0.0005(10)
C29 0.0432(18) 0.0391(18) 0.0357(17) -0.0031(14) -0.0072(14) 0.0146(14)
C30 0.0443(17) 0.0248(14) 0.0232(14) 0.0092(12) 0.0074(11) 0.0060(11)
O7 0.066(2) 0.0264(14) 0.062(2) 0.0075(12) 0.0138(15) 0.0142(13)
O7A 0.066(2) 0.0264(14) 0.062(2) 0.0075(12) 0.0138(15) 0.0142(13)

loop_
_atom_type_symbol
_atom_type_scat_dispersion_real
_atom_type_scat_dispersion_imag
_atom_type_scat_Cromer_Mann_a1
_atom_type_scat_Cromer_Mann_a2
_atom_type_scat_Cromer_Mann_a3
_atom_type_scat_Cromer_Mann_a4
_atom_type_scat_Cromer_Mann_b1
_atom_type_scat_Cromer_Mann_b2
_atom_type_scat_Cromer_Mann_b3
_atom_type_scat_Cromer_Mann_b4
_atom_type_scat_Cromer_Mann_c
_atom_type_scat_source
_atom_type_scat_dispersion_source
H 0.00000 0.00000 0.49300 0.32291 0.14019 0.04081 10.51090 26.12570 3.14236 57.79970 0.0030380000826 'International Tables Volume C Table 6.1.1.4 (pp. 500-502)' 'Henke, Gullikson and Davis, At. Data and Nucl. Data Tables, 1993, 54, 2'
C 0.01920 0.00962 2.31000 1.02000 1.58860 0.86500 20.84390 10.20750 0.56870 51.65120 0.215599998832 'International Tables Volume C Table 6.1.1.4 (pp. 500-502)' 'Henke, Gullikson and Davis, At. Data and Nucl. Data Tables, 1993, 54, 2'
Cu -1.96906 0.60856 13.33800 7.16760 5.61580 1.67350 3.58280 0.24700 11.39660 64.81260 1.19099998474 'International Tables Volume C Table 6.1.1.4 (pp. 500-502)' 'Henke, Gullikson and Davis, At. Data and Nucl. Data Tables, 1993, 54, 2'
O 0.05239 0.03376 3.04850 2.28680 1.54630 0.86700 13.27710 5.70110 0.32390 32.90890 0.250800013542 'International Tables Volume C Table 6.1.1.4 (pp. 500-502)' 'Henke, Gullikson and Davis, At. Data and Nucl. Data Tables, 1993, 54, 2'
N 0.03256 0.01839 12.21260 3.13220 2.01250 1.16630 0.00570 9.89330 28.99750 0.58260 -11.5290002823 'International Tables Volume C Table 6.1.1.4 (pp. 500-502)' 'Henke, Gullikson and Davis, At. Data and Nucl. Data Tables, 1993, 54, 2'

loop_
_geom_angle_atom_site_label_1
_geom_angle_atom_site_label_2
_geom_angle_atom_site_label_3
_geom_angle
_geom_angle_site_symmetry_1
_geom_angle_site_symmetry_3
_geom_angle_publ_flag
O12 Cu1 O2S 98.1(2) . . ?
O12 Cu1 O2S 173.43(15) 7_665 . ?
O15 Cu1 O2S 87.8(2) 1_554 . ?
O15 Cu1 O12 173.67(10) 1_554 . ?
O15 Cu1 O12 90.27(8) 1_554 7_665 ?
O17 Cu1 O2S 90.75(17) 4_565 . ?
O17 Cu1 O12 95.35(10) 4_565 7_665 ?
O17 Cu1 O12 92.49(9) 4_565 . ?
O17 Cu1 O15 85.11(9) 4_565 1_554 ?
O19 Cu1 O2S 84.10(16) 6_655 . ?
O19 Cu1 O12 93.46(9) 6_655 . ?
O19 Cu1 O12 89.59(9) 6_655 7_665 ?
O19 Cu1 O15 89.40(9) 6_655 1_554 ?
O19 Cu1 O17 172.62(11) 6_655 4_565 ?
O3 N1 O1 120.2(3) 2_656 . ?
O3 N1 O1 120.2(3) . . ?
O3 N1 O3 119.7(5) 2_656 . ?
O11 Cu2 O1S 89.35(15) . . ?
O12 Cu2 O1S 90.30(15) . . ?
O12 Cu2 O11 178.70(9) . . ?
O14 Cu2 O1S 88.20(12) 7_666 . ?
O14 Cu2 O11 92.52(9) 7_666 . ?
O14 Cu2 O12 88.72(9) 7_666 . ?
O16 Cu2 O1S 96.34(13) 4_565 . ?
O16 Cu2 O11 83.67(9) 4_565 . ?
O16 Cu2 O12 95.12(9) 4_565 . ?
O16 Cu2 O14 174.02(10) 4_565 7_666 ?
Cu4 O2 H2 109.5 . . ?
C17 N2 Cu3 117.4(2) . . ?
C20 N2 Cu3 123.14(18) . . ?
C20 N2 C17 119.5(2) . . ?
C13 C2 C4 118.1(3) . . ?
C29 C2 C4 122.4(3) . . ?
C29 C2 C13 119.4(3) . . ?
N3 Cu3 N2 156.91(10) . . ?
O6 Cu3 N2 91.55(10) . . ?
O6 Cu3 N3 87.10(10) . . ?
O10 Cu3 N2 90.90(10) . . ?
O10 Cu3 N3 93.53(10) . . ?
O10 Cu3 O6 172.17(9) . . ?
O7 Cu3 N2 101.80(11) . . ?
O7 Cu3 N3 100.97(12) . . ?
O7 Cu3 O6 83.90(11) . . ?
O7 Cu3 O10 88.33(11) . . ?
Cu4 O3 N1 124.7(3) . . ?
C6 N3 Cu3 121.56(19) . . ?
C13 N3 Cu3 118.5(2) . . ?
C13 N3 C6 119.6(3) . . ?
O3 Cu4 O2 103.06(17) . . ?
O4 Cu4 O2 89.68(12) . . ?
O4 Cu4 O3 98.32(15) . . ?
O5 Cu4 O2 171.42(16) . . ?
O5 Cu4 O3 85.35(11) . . ?
O5 Cu4 O4 90.84(11) . . ?
O9 Cu4 O2 92.97(12) 2_655 . ?
O9 Cu4 O3 92.90(16) 2_655 . ?
O9 Cu4 O4 167.57(14) 2_655 . ?
O9 Cu4 O5 84.75(10) 2_655 . ?
H4a O4 Cu4 111.6 . . ?
H4b O4 Cu4 111.3 . . ?
H4b O4 H4a 102.5 . . ?
H4 C4 C2 120.31(18) . . ?
C5 C4 C2 119.4(3) . . ?
C5 C4 H4 120.31(19) . . ?
C9 O5 Cu4 109.83(18) . . ?
H5 C5 C4 119.99(19) . . ?
C6 C5 C4 120.0(3) . . ?
C6 C5 H5 119.99(17) . . ?
C9 O6 Cu3 122.97(18) . . ?
H2Sa O2S Cu1 119.9 . . ?
H2Sb O2S Cu1 120.1 . . ?
H2Sb O2S H2Sa 120.0 . . ?
H1Sa O1S Cu2 120.1 . . ?
H1Sb O1S Cu2 119.9 . . ?
H1Sb O1S H1Sa 120.0 . . ?
H1Sd O1SA H1Sc 114.6(12) . . ?
C5 C6 N3 119.9(3) . . ?
C7 C6 N3 120.1(2) . . ?
C7 C6 C5 119.9(3) . . ?
C8 C7 C6 125.1(3) . . ?
C11 C7 C6 116.4(3) . . ?
C11 C7 C8 118.3(3) . . ?
C9 C8 C7 124.2(3) . . ?
C10 C8 C7 119.4(3) . . ?
C10 C8 C9 116.2(2) . . ?
C29 O9 Cu4 130.3(2) . 2_655 ?
O6 C9 O5 122.2(3) . . ?
C8 C9 O5 116.8(3) . . ?
C8 C9 O6 121.0(3) . . ?
C24 O10 Cu3 123.79(18) . . ?
H10 C10 C8 119.26(17) . . ?
C30 C10 C8 121.5(3) . . ?
C30 C10 H10 119.26(18) . . ?
C24 O11 Cu2 130.5(2) . . ?
H11 C11 C7 119.12(17) . . ?
C12 C11 C7 121.8(3) . . ?
C12 C11 H11 119.12(17) . . ?
Cu2 O12 Cu1 133.58(12) . . ?
Cu2 O12 Cu1 100.63(10) . 7_665 ?
H12 O12 Cu1 114(4) . . ?
H12 O12 Cu1 93(4) . 7_665 ?
H12 O12 Cu2 108(4) . . ?
C14 C12 C11 119.6(3) . . ?
C30 C12 C11 119.8(3) . . ?
C30 C12 C14 120.6(3) . . ?
N3 C13 C2 122.8(3) . . ?
H13 C13 C2 118.61(18) . . ?
H13 C13 N3 118.61(18) . . ?
C15 O14 Cu2 121.83(18) . 7_666 ?
O18 C14 C12 118.2(3) . . ?
O19 C14 C12 115.7(3) . . ?
O19 C14 O18 126.1(3) . . ?
C15 O15 Cu1 126.6(2) . 1_556 ?
O15 C15 O14 127.0(3) . . ?
C16 C15 O14 116.2(2) . . ?
C16 C15 O15 116.8(3) . . ?
C28 O16 Cu2 132.12(19) . 4_566 ?
C17 C16 C15 120.3(3) . . ?
C18 C16 C15 121.6(3) . . ?
C18 C16 C17 118.0(3) . . ?
C28 O17 Cu1 134.81(19) . 4_566 ?
C16 C17 N2 122.8(3) . . ?
H17 C17 N2 118.58(17) . . ?
H17 C17 C16 118.58(17) . . ?
H18 C18 C16 120.43(17) . . ?
C19 C18 C16 119.1(3) . . ?
C19 C18 H18 120.43(18) . . ?
C14 O19 Cu1 127.7(2) . 6_645 ?
H19 C19 C18 119.96(18) . . ?
C20 C19 C18 120.1(3) . . ?
C20 C19 H19 119.96(16) . . ?
C19 C20 N2 120.4(2) . . ?
C21 C20 N2 118.9(2) . . ?
C21 C20 C19 120.6(2) . . ?
C22 C21 C20 117.7(2) . . ?
C23 C21 C20 123.9(2) . . ?
C23 C21 C22 118.3(2) . . ?
H22 C22 C21 119.15(15) . . ?
C27 C22 C21 121.7(2) . . ?
C27 C22 H22 119.15(16) . . ?
C24 C23 C21 124.7(2) . . ?
C25 C23 C21 119.5(2) . . ?
C25 C23 C24 115.7(2) . . ?
O11 C24 O10 124.2(3) . . ?
C23 C24 O10 120.6(3) . . ?
C23 C24 O11 115.0(3) . . ?
H25 C25 C23 119.48(16) . . ?
C26 C25 C23 121.0(3) . . ?
C26 C25 H25 119.48(17) . . ?
H26 C26 C25 119.92(17) . . ?
C27 C26 C25 120.2(3) . . ?
C27 C26 H26 119.92(17) . . ?
C26 C27 C22 119.2(3) . . ?
C28 C27 C22 121.1(2) . . ?
C28 C27 C26 119.7(2) . . ?
O17 C28 O16 127.7(3) . . ?
C27 C28 O16 116.1(2) . . ?
C27 C28 O17 116.2(2) . . ?
O13 C29 C2 119.1(3) . . ?
O9 C29 C2 114.7(3) . . ?
O9 C29 O13 126.1(3) . . ?
C12 C30 C10 119.3(3) . . ?
H30 C30 C10 120.35(18) . . ?
H30 C30 C12 120.35(17) . . ?
H7a O7 Cu3 127.5 . . ?
H7b O7 Cu3 127.3 . . ?
H7b O7 H7a 105.3 . . ?
H7Ab O7A H7Aa 120.2 . . ?

loop_
_geom_bond_atom_site_label_1
_geom_bond_atom_site_label_2
_geom_bond_distance
_geom_bond_site_symmetry_2
_geom_bond_publ_flag
Cu1 O2S 2.459(6) . ?
Cu1 O12 2.369(3) 7_665 ?
Cu1 O12 1.921(2) . ?
Cu1 O15 1.996(2) 1_554 ?
Cu1 O17 1.974(2) 4_565 ?
Cu1 O19 1.969(2) 6_655 ?
O1 N1 1.230(8) . ?
N1 O3 1.224(4) . ?
N1 O3 1.224(4) 2_656 ?
Cu2 O1S 2.486(4) . ?
Cu2 O11 1.944(2) . ?
Cu2 O12 1.882(2) . ?
Cu2 O14 1.9685(19) 7_666 ?
Cu2 O16 1.956(2) 4_565 ?
O2 H2 0.8200 . ?
O2 Cu4 1.952(3) . ?
N2 Cu3 1.999(2) . ?
N2 C17 1.336(4) . ?
N2 C20 1.351(4) . ?
C2 C4 1.383(5) . ?
C2 C13 1.369(5) . ?
C2 C29 1.514(4) . ?
Cu3 N3 1.977(2) . ?
Cu3 O6 1.946(2) . ?
Cu3 O10 1.943(2) . ?
Cu3 O7 2.279(3) . ?
O3 Cu4 2.221(3) . ?
N3 C6 1.353(4) . ?
N3 C13 1.345(4) . ?
Cu4 O4 1.950(2) . ?
Cu4 O5 1.975(2) . ?
Cu4 O9 1.938(2) 2_655 ?
O4 H4a 0.8849 . ?
O4 H4b 0.8830 . ?
C4 H4 0.9300 . ?
C4 C5 1.383(4) . ?
O5 C9 1.254(4) . ?
C5 H5 0.9300 . ?
C5 C6 1.383(4) . ?
O6 C9 1.259(4) . ?
O2S H2Sa 0.9300 . ?
O2S H2Sb 0.9299 . ?
O1S H1Sa 0.9300 . ?
O1S H1Sb 0.9300 . ?
O1SA H1Sc 0.8501(10) . ?
O1SA H1Sd 0.8502(10) . ?
C6 C7 1.501(4) . ?
C7 C8 1.411(4) . ?
C7 C11 1.386(4) . ?
O13 C29 1.229(5) . ?
C8 C9 1.498(4) . ?
C8 C10 1.397(4) . ?
O9 C29 1.247(4) . ?
O10 C24 1.258(4) . ?
C10 H10 0.9300 . ?
C10 C30 1.379(4) . ?
O11 C24 1.248(4) . ?
C11 H11 0.9300 . ?
C11 C12 1.393(4) . ?
O12 H12 0.72(5) . ?
C12 C14 1.500(4) . ?
C12 C30 1.388(4) . ?
C13 H13 0.9300 . ?
O14 C15 1.259(4) . ?
C14 O18 1.238(4) . ?
C14 O19 1.270(4) . ?
O15 C15 1.251(4) . ?
C15 C16 1.502(4) . ?
O16 C28 1.256(4) . ?
C16 C17 1.384(4) . ?
C16 C18 1.388(4) . ?
O17 C28 1.248(4) . ?
C17 H17 0.9300 . ?
C18 H18 0.9300 . ?
C18 C19 1.381(4) . ?
C19 H19 0.9300 . ?
C19 C20 1.385(4) . ?
C20 C21 1.489(4) . ?
C21 C22 1.399(4) . ?
C21 C23 1.406(4) . ?
C22 H22 0.9300 . ?
C22 C27 1.384(4) . ?
C23 C24 1.499(4) . ?
C23 C25 1.395(4) . ?
C25 H25 0.9300 . ?
C25 C26 1.375(4) . ?
C26 H26 0.9300 . ?
C26 C27 1.390(4) . ?
C27 C28 1.505(4) . ?
C30 H30 0.9300 . ?
O7 H7a 0.9548 . ?
O7 H7b 0.9552 . ?
O7A H7Aa 0.8746 . ?
O7A H7Ab 0.7660 . ?

loop_
_geom_torsion_atom_site_label_1
_geom_torsion_atom_site_label_2
_geom_torsion_atom_site_label_3
_geom_torsion_atom_site_label_4
_geom_torsion
_geom_torsion_site_symmetry_1
_geom_torsion_site_symmetry_2
_geom_torsion_site_symmetry_3
_geom_torsion_site_symmetry_4
_geom_torsion_publ_flag
Cu1 O15 C15 O14 49.6(2) 1_556 . . . ?
Cu1 O15 C15 C16 -129.1(2) 1_556 . . . ?
Cu1 O17 C28 O16 -0.5(4) 4_566 . . . ?
Cu1 O17 C28 C27 179.1(3) 4_566 . . . ?
Cu1 O19 C14 C12 179.3(3) 6_645 . . . ?
Cu1 O19 C14 O18 -3.0(4) 6_645 . . . ?
O1 N1 O3 Cu4 -6.23(14) . . 2_656 2_656 ?
O1 N1 O3 Cu4 -6.23(14) . . . . ?
Cu2 O11 C24 O10 -4.6(3) . . . . ?
Cu2 O11 C24 C23 171.1(2) . . . . ?
Cu2 O14 C15 O15 -1.7(2) 7_666 . . . ?
Cu2 O14 C15 C16 176.95(19) 7_666 . . . ?
Cu2 O16 C28 O17 -20.4(3) 4_566 . . . ?
Cu2 O16 C28 C27 160.0(3) 4_566 . . . ?
N2 C17 C16 C15 -176.9(3) . . . . ?
N2 C17 C16 C18 -0.4(4) . . . . ?
N2 C20 C19 C18 0.7(3) . . . . ?
N2 C20 C21 C22 -129.9(3) . . . . ?
N2 C20 C21 C23 53.6(3) . . . . ?
C2 C4 C5 C6 1.2(4) . . . . ?
C2 C13 N3 Cu3 -172.5(3) . . . . ?
C2 C13 N3 C6 0.8(4) . . . . ?
C2 C29 O9 Cu4 177.36(19) . . . 2_655 ?
Cu3 N3 C6 C5 176.1(2) . . . . ?
Cu3 N3 C6 C7 -6.7(3) . . . . ?
Cu3 O6 C9 O5 165.6(2) . . . . ?
Cu3 O6 C9 C8 -14.5(2) . . . . ?
Cu3 O10 C24 O11 -174.2(2) . . . . ?
Cu3 O10 C24 C23 10.3(2) . . . . ?
N3 C6 C5 C4 -4.0(3) . . . . ?
N3 C6 C7 C8 54.4(3) . . . . ?
N3 C6 C7 C11 -131.5(3) . . . . ?
Cu4 O5 C9 O6 18.8(2) . . . . ?
Cu4 O5 C9 C8 -161.14(17) . . . . ?
Cu4 O9 C29 O13 -0.3(5) 2_655 . . . ?
C4 C5 C6 C7 178.8(3) . . . . ?
O5 C9 C8 C7 134.0(3) . . . . ?
O5 C9 C8 C10 -40.6(3) . . . . ?
C5 C6 C7 C8 -128.4(3) . . . . ?
C5 C6 C7 C11 45.7(3) . . . . ?
O6 C9 C8 C7 -45.9(3) . . . . ?
O6 C9 C8 C10 139.6(3) . . . . ?
C6 C7 C8 C9 1.3(4) . . . . ?
C6 C7 C8 C10 175.7(3) . . . . ?
C6 C7 C11 C12 -175.9(3) . . . . ?
C7 C8 C10 C30 -0.4(3) . . . . ?
C7 C11 C12 C14 178.7(3) . . . . ?
C7 C11 C12 C30 -0.3(4) . . . . ?
C8 C10 C30 C12 -1.4(4) . . . . ?
O10 C24 C23 C21 -61.0(3) . . . . ?
O10 C24 C23 C25 120.9(3) . . . . ?
C10 C30 C12 C11 1.7(4) . . . . ?
C10 C30 C12 C14 -177.3(3) . . . . ?
O11 C24 C23 C21 123.1(3) . . . . ?
O11 C24 C23 C25 -55.0(3) . . . . ?
C11 C12 C14 O18 4.5(4) . . . . ?
C11 C12 C14 O19 -177.6(3) . . . . ?
O14 C15 C16 C17 1.3(3) . . . . ?
O14 C15 C16 C18 -175.0(3) . . . . ?
O15 C15 C16 C17 -179.8(3) . . . . ?
O15 C15 C16 C18 3.8(3) . . . . ?
C15 C16 C18 C19 176.0(3) . . . . ?
O16 C28 C27 C22 2.4(4) . . . . ?
O16 C28 C27 C26 -176.3(3) . . . . ?
C16 C18 C19 C20 0.3(4) . . . . ?
O17 C28 C27 C22 -177.3(3) . . . . ?
O17 C28 C27 C26 4.1(4) . . . . ?
C18 C19 C20 C21 -176.6(3) . . . . ?
C19 C20 C21 C22 47.4(3) . . . . ?
C19 C20 C21 C23 -129.2(3) . . . . ?
C20 C21 C22 C27 -178.7(3) . . . . ?
C20 C21 C23 C24 0.0(4) . . . . ?
C20 C21 C23 C25 178.1(3) . . . . ?
C21 C22 C27 C26 0.1(4) . . . . ?
C21 C22 C27 C28 -178.5(3) . . . . ?
C21 C23 C25 C26 0.8(4) . . . . ?
C22 C27 C26 C25 2.3(4) . . . . ?
C23 C25 C26 C27 -2.7(4) . . . . ?
C25 C26 C27 C28 -179.1(3) . . . . ?

loop_
_restr_distance_atom_site_label_1
_restr_distance_atom_site_label_2
_restr_distance_site_symmetry_2
_restr_distance_target
_restr_distance_target_weight_param
_restr_distance_diff
O1SA H1Sc 1 0.8500 0.0010 -0.0001
O1SA H1Sd 1 0.8500 0.0010 -0.0002
H1Sc H1Sd 1 1.4300 0.0100 -0.0006
O7A H7Aa 1 0.8500 0.0010 -0.0246
O7A H7Ab 1 0.8500 0.0010 0.0840
H7Aa H7Ab 1 1.4300 0.0100 0.0066

loop_
_restr_U_similar_atom_site_label_1
_restr_U_similar_atom_site_label_2
_restr_U_similar_weight_param
Cu1 O2S 0.0100
Cu1 O12 0.0100
O1 N1 0.0200
N1 O3 0.0100
Cu2 O1S 0.0100
Cu2 O11 0.0100
Cu2 O12 0.0100
O2 H2 0.0200
O2 Cu4 0.0100
N2 Cu3 0.0100
N2 C17 0.0100
N2 C20 0.0100
C2 C4 0.0100
C2 C13 0.0100
C2 C29 0.0100
Cu3 N3 0.0100
Cu3 O6 0.0100
Cu3 O10 0.0100
Cu3 O7 0.0100
O3 Cu4 0.0100
N3 C6 0.0100
N3 C13 0.0100
Cu4 O4 0.0100
Cu4 O5 0.0100
O4 H4a 0.0200
O4 H4b 0.0200
C4 H4 0.0200
C4 C5 0.0100
O5 C9 0.0100
C5 H5 0.0200
C5 C6 0.0100
O6 C9 0.0100
O2S H2Sa 0.0200
O2S H2Sb 0.0200
O1S H1Sa 0.0200
O1S H1Sb 0.0200
O1SA H1Sc 0.0200
O1SA H1Sd 0.0200
C6 C7 0.0100
C7 C8 0.0100
C7 C11 0.0100
O13 C29 0.0200
C8 C9 0.0100
C8 C10 0.0100
O9 C29 0.0200
O10 C24 0.0100
C10 H10 0.0200
C10 C30 0.0100
O11 C24 0.0100
C11 H11 0.0200
C11 C12 0.0100
O12 H12 0.0200
C12 C14 0.0100
C12 C30 0.0100
C13 H13 0.0200
O14 C15 0.0200
C14 O18 0.0200
C14 O19 0.0200
O15 C15 0.0200
C15 C16 0.0100
O16 C28 0.0200
C16 C17 0.0100
C16 C18 0.0100
O17 C28 0.0200
C17 H17 0.0200
C18 H18 0.0200
C18 C19 0.0100
C19 H19 0.0200
C19 C20 0.0100
C20 C21 0.0100
C21 C22 0.0100
C21 C23 0.0100
C22 H22 0.0200
C22 C27 0.0100
C23 C24 0.0100
C23 C25 0.0100
C25 H25 0.0200
C25 C26 0.0100
C26 H26 0.0200
C26 C27 0.0100
C27 C28 0.0100
C30 H30 0.0200
O7 H7a 0.0200
O7 H7b 0.0200
O7A H7Aa 0.0200
O7A H7Ab 0.0200

loop_
_smtbx_masks_void_nr
_smtbx_masks_void_average_x
_smtbx_masks_void_average_y
_smtbx_masks_void_average_z
_smtbx_masks_void_volume
_smtbx_masks_void_count_electrons
_smtbx_masks_void_content
1 0.000 0.500 -0.845 1152.1 340.9 '8.4 DMF'
2 0.500 0.000 -0.169 1152.1 340.9 '8.4 DMF'
